data_7207832
loop_
_publ_author_name
'Kim, Pil-Joo'
'Jazbinsek, Mojca'
'Jeong, Jae-Hyeok'
'Kim, Jong-Taek'
'Lee, Yoon Sup'
'Jung, Yeong-Min'
'Lee, Soon W.'
'Kwon, O-Pil'

_publ_section_title
;
 New acentric quinolinium crystal with high order parameter for nonlinear
 optical and electro-optic applications
;
_journal_issue 10
_journal_name_full CrystEngComm
_journal_page_first 3633
_journal_paper_doi 10.1039/c2ce06667j
_journal_volume 14
_journal_year 2012
_chemical_formula_moiety 'C19 H18 N O2, C10 H7 O3 S'
_chemical_formula_sum 'C29 H25 N O5 S'
_chemical_formula_weight 499.56
_chemical_name_systematic
;
?
;
_space_group_IT_number 7
_symmetry_cell_setting monoclinic
_symmetry_space_group_name_Hall 'P -2yac'
_symmetry_space_group_name_H-M 'P 1 n 1'
_atom_sites_solution_hydrogens geom
_atom_sites_solution_primary direct
_atom_sites_solution_secondary difmap
_audit_creation_method SHELXL-97
_cell_angle_alpha 90.00
_cell_angle_beta 99.5620(10)
_cell_angle_gamma 90.00
_cell_formula_units_Z 2
_cell_length_a 7.1438(2)
_cell_length_b 10.8234(2)
_cell_length_c 15.2054(3)
_cell_measurement_reflns_used 5705
_cell_measurement_temperature 296(2)
_cell_measurement_theta_max 26.14
_cell_measurement_theta_min 2.32
_cell_volume 1159.35(5)
_computing_cell_refinement 'Bruker SMART'
_computing_data_collection 'Bruker SMART'
_computing_data_reduction 'Bruker SAINT'
_computing_molecular_graphics 'Bruker SHELXTL'
_computing_publication_material 'Bruker SHELXTL'
_computing_structure_refinement 'Bruker SHELXTL'
_computing_structure_solution 'Bruker SHELXTL'
_diffrn_ambient_temperature 296(2)
_diffrn_measured_fraction_theta_full 0.996
_diffrn_measured_fraction_theta_max 0.996
_diffrn_measurement_device_type 'CCD area detector'
_diffrn_measurement_method 'phi and omega scans'
_diffrn_radiation_monochromator graphite
_diffrn_radiation_source 'sealed tube'
_diffrn_radiation_type MoK\a
_diffrn_radiation_wavelength 0.71073
_diffrn_reflns_av_R_equivalents 0.0314
_diffrn_reflns_av_sigmaI/netI 0.0382
_diffrn_reflns_limit_h_max 9
_diffrn_reflns_limit_h_min -9
_diffrn_reflns_limit_k_max 14
_diffrn_reflns_limit_k_min -14
_diffrn_reflns_limit_l_max 20
_diffrn_reflns_limit_l_min -20
_diffrn_reflns_number 17297
_diffrn_reflns_theta_full 28.43
_diffrn_reflns_theta_max 28.43
_diffrn_reflns_theta_min 2.32
_exptl_absorpt_coefficient_mu 0.183
_exptl_absorpt_correction_T_max 0.9712
_exptl_absorpt_correction_T_min 0.9573
_exptl_absorpt_correction_type multi-scan
_exptl_absorpt_process_details '(SADABS; Sheldrick, 1996)'
_exptl_crystal_colour yellow
_exptl_crystal_density_diffrn 1.431
_exptl_crystal_density_method 'not measured'
_exptl_crystal_description BLOCK
_exptl_crystal_F_000 524
_exptl_crystal_size_max 0.24
_exptl_crystal_size_mid 0.18
_exptl_crystal_size_min 0.16
_refine_diff_density_max 0.221
_refine_diff_density_min -0.194
_refine_diff_density_rms 0.038
_refine_ls_abs_structure_details 'Flack H D (1983), Acta Cryst. A39, 876-881'
_refine_ls_abs_structure_Flack 0.04(6)
_refine_ls_extinction_method none
_refine_ls_goodness_of_fit_ref 1.042
_refine_ls_hydrogen_treatment mixed
_refine_ls_matrix_type full
_refine_ls_number_parameters 402
_refine_ls_number_reflns 5202
_refine_ls_number_restraints 2
_refine_ls_restrained_S_all 1.042
_refine_ls_R_factor_all 0.0544
_refine_ls_R_factor_gt 0.0394
_refine_ls_shift/su_max 0.000
_refine_ls_shift/su_mean 0.000
_refine_ls_structure_factor_coef Fsqd
_refine_ls_weighting_details 'calc w=1/[\s^2^(Fo^2^)+(0.0504P)^2^+0.0000P] where P=(Fo^2^+2Fc^2^)/3'
_refine_ls_weighting_scheme calc
_refine_ls_wR_factor_gt 0.0851
_refine_ls_wR_factor_ref 0.0918
_reflns_number_gt 4274
_reflns_number_total 5202
_reflns_threshold_expression >2sigma(I)
_cod_data_source_file c2ce06667j.txt
_cod_data_source_block 2hmq-ns
_cod_depositor_comments
;
The following automatic conversions were performed:

'_symmetry_cell_setting' value 'Monoclinic' changed to 'monoclinic'
according to /home/saulius/struct/CIF-dictionaries/cif_core.dic
dictionary named 'cif_core.dic' version 2.4.1 from
2010-06-29.

'_exptl_absorpt_correction_type' value 'MULTI-SCAN'
changed to 'multi-scan' according to
/home/saulius/struct/CIF-dictionaries/cif_core.dic dictionary named
'cif_core.dic' version 2.4.1 from 2010-06-29.

Automatic conversion script
Id: cif_fix_values 1715 2011-07-08 13:25:40Z adriana 
;
_cod_original_sg_symbol_H-M 'Pn '
_cod_database_code 7207832

loop_
_symmetry_equiv_pos_as_xyz
'x, y, z'
'x+1/2, -y, z+1/2'

loop_
_atom_site_label
_atom_site_type_symbol
_atom_site_fract_x
_atom_site_fract_y
_atom_site_fract_z
_atom_site_U_iso_or_equiv
_atom_site_adp_type
_atom_site_occupancy
_atom_site_symmetry_multiplicity
_atom_site_calc_flag
_atom_site_refinement_flags
S1 S -0.15300(8) -0.34519(5) -0.42877(4) 0.03842(14) Uani 1 1 d .
N1 N -0.2427(2) 0.17982(15) -1.13322(11) 0.0332(4) Uani 1 1 d .
O1 O -0.2326(3) -0.24692(15) -0.66233(12) 0.0593(5) Uani 1 1 d .
O2 O -0.2935(3) -0.03931(18) -0.57693(11) 0.0542(5) Uani 1 1 d .
O3 O -0.2130(3) -0.22166(17) -0.45900(11) 0.0643(6) Uani 1 1 d .
O4 O -0.2424(3) -0.44172(15) -0.48635(11) 0.0497(4) Uani 1 1 d .
O5 O 0.0507(2) -0.35649(17) -0.40598(12) 0.0555(5) Uani 1 1 d .
C1 C -0.2425(3) 0.18089(18) -1.22474(13) 0.0314(4) Uani 1 1 d .
C2 C -0.2251(3) 0.2916(2) -1.27183(15) 0.0380(5) Uani 1 1 d .
C3 C -0.2254(3) 0.2870(2) -1.36204(16) 0.0439(6) Uani 1 1 d .
C4 C -0.2414(4) 0.1750(2) -1.40826(17) 0.0465(6) Uani 1 1 d .
C5 C -0.2597(3) 0.0682(2) -1.36407(15) 0.0418(5) Uani 1 1 d .
C6 C -0.2623(3) 0.06843(19) -1.27181(14) 0.0336(5) Uani 1 1 d .
C7 C -0.2869(3) -0.0405(2) -1.22449(16) 0.0410(5) Uani 1 1 d .
C8 C -0.2944(4) -0.0364(2) -1.13713(15) 0.0418(5) Uani 1 1 d .
C9 C -0.2714(3) 0.07499(18) -1.08907(15) 0.0343(5) Uani 1 1 d .
C10 C -0.2828(4) 0.0799(2) -0.99491(15) 0.0412(5) Uani 1 1 d .
C11 C -0.2541(3) -0.0179(2) -0.94145(15) 0.0395(5) Uani 1 1 d .
C12 C -0.2646(3) -0.0203(2) -0.84641(14) 0.0360(5) Uani 1 1 d .
C13 C -0.2408(3) -0.1334(2) -0.80178(15) 0.0388(5) Uani 1 1 d .
C14 C -0.2503(3) -0.14147(19) -0.71230(15) 0.0364(5) Uani 1 1 d .
C15 C -0.2830(3) -0.03530(19) -0.66441(14) 0.0366(5) Uani 1 1 d .
C16 C -0.3075(3) 0.0761(2) -0.70856(15) 0.0405(5) Uani 1 1 d .
C17 C -0.2995(3) 0.0843(2) -0.79857(16) 0.0397(5) Uani 1 1 d .
C18 C -0.2155(4) -0.3609(2) -0.70549(18) 0.0508(6) Uani 1 1 d .
H18A H -0.2045 -0.4265 -0.6625 0.076 Uiso 1 1 calc R
H18B H -0.1045 -0.3594 -0.7334 0.076 Uiso 1 1 calc R
H18C H -0.3258 -0.3741 -0.7499 0.076 Uiso 1 1 calc R
C19 C -0.2014(4) 0.2968(2) -1.08281(16) 0.0512(7) Uani 1 1 d .
H19A H -0.1846 0.3623 -1.1234 0.077 Uiso 1 1 calc R
H19B H -0.0876 0.2874 -1.0399 0.077 Uiso 1 1 calc R
H19C H -0.3054 0.3165 -1.0526 0.077 Uiso 1 1 calc R
C20 C -0.2424(3) -0.36038(18) -0.32741(14) 0.0329(5) Uani 1 1 d .
C21 C -0.1254(3) -0.36629(19) -0.24689(15) 0.0314(4) Uani 1 1 d .
C22 C -0.1977(3) -0.37073(18) -0.16646(14) 0.0320(4) Uani 1 1 d .
C23 C -0.0804(4) -0.3779(2) -0.08244(16) 0.0417(5) Uani 1 1 d .
C24 C -0.1556(4) -0.3845(2) -0.00549(16) 0.0494(6) Uani 1 1 d .
C25 C -0.3515(4) -0.3795(2) -0.00914(17) 0.0488(6) Uani 1 1 d .
C26 C -0.4697(4) -0.3714(2) -0.08848(16) 0.0431(5) Uani 1 1 d .
C27 C -0.3972(3) -0.36758(18) -0.16941(14) 0.0331(5) Uani 1 1 d .
C28 C -0.5165(3) -0.3634(2) -0.25404(16) 0.0389(5) Uani 1 1 d .
C29 C -0.4419(3) -0.3603(2) -0.33047(16) 0.0389(5) Uani 1 1 d .
H2O H -0.257(5) -0.106(3) -0.554(3) 0.088(12) Uiso 1 1 d .
H2 H -0.222(3) 0.369(2) -1.2425(15) 0.037(6) Uiso 1 1 d .
H3 H -0.214(3) 0.360(2) -1.3942(15) 0.035(6) Uiso 1 1 d .
H4 H -0.240(3) 0.175(2) -1.4697(18) 0.043(7) Uiso 1 1 d .
H5 H -0.273(3) -0.008(2) -1.3937(18) 0.049(7) Uiso 1 1 d .
H7 H -0.300(5) -0.116(3) -1.255(2) 0.074(9) Uiso 1 1 d .
H8 H -0.315(3) -0.108(2) -1.1088(15) 0.032(6) Uiso 1 1 d .
H10 H -0.310(3) 0.162(2) -0.9691(18) 0.047(7) Uiso 1 1 d .
H11 H -0.209(4) -0.098(3) -0.9664(19) 0.067(8) Uiso 1 1 d .
H13 H -0.223(3) -0.203(2) -0.8344(15) 0.034(6) Uiso 1 1 d .
H16 H -0.331(4) 0.148(2) -0.6771(18) 0.050(7) Uiso 1 1 d .
H17 H -0.302(4) 0.162(3) -0.822(2) 0.069(9) Uiso 1 1 d .
H21 H -0.009(4) -0.370(2) -0.2453(16) 0.035(6) Uiso 1 1 d .
H23 H 0.052(4) -0.385(3) -0.0840(19) 0.065(9) Uiso 1 1 d .
H24 H -0.067(4) -0.391(2) 0.0514(18) 0.043(6) Uiso 1 1 d .
H25 H -0.404(4) -0.384(3) 0.040(2) 0.064(8) Uiso 1 1 d .
H26 H -0.603(4) -0.374(2) -0.0899(18) 0.051(7) Uiso 1 1 d .
H28 H -0.662(4) -0.358(2) -0.2597(18) 0.050(7) Uiso 1 1 d .
H29 H -0.516(4) -0.351(3) -0.396(2) 0.072(9) Uiso 1 1 d .

loop_
_atom_site_aniso_label
_atom_site_aniso_U_11
_atom_site_aniso_U_22
_atom_site_aniso_U_33
_atom_site_aniso_U_23
_atom_site_aniso_U_13
_atom_site_aniso_U_12
S1 0.0573(4) 0.0303(2) 0.0299(2) -0.0017(2) 0.0138(2) -0.0068(3)
N1 0.0425(10) 0.0266(9) 0.0305(9) -0.0025(7) 0.0058(8) -0.0003(7)
O1 0.1111(16) 0.0307(8) 0.0376(9) 0.0093(7) 0.0167(10) 0.0121(9)
O2 0.0862(14) 0.0454(10) 0.0319(9) 0.0041(8) 0.0124(9) 0.0109(10)
O3 0.1189(18) 0.0382(10) 0.0386(10) 0.0120(7) 0.0215(10) 0.0042(9)
O4 0.0670(12) 0.0460(9) 0.0370(8) -0.0107(7) 0.0110(8) -0.0133(8)
O5 0.0546(11) 0.0651(12) 0.0507(10) -0.0119(8) 0.0197(9) -0.0111(8)
C1 0.0327(11) 0.0305(11) 0.0309(10) 0.0016(8) 0.0052(8) 0.0028(8)
C2 0.0468(13) 0.0307(11) 0.0377(12) 0.0022(9) 0.0111(10) -0.0002(10)
C3 0.0476(14) 0.0433(13) 0.0414(13) 0.0141(11) 0.0094(11) 0.0024(10)
C4 0.0536(15) 0.0568(16) 0.0303(11) 0.0038(10) 0.0103(11) 0.0022(11)
C5 0.0508(14) 0.0411(13) 0.0329(11) -0.0071(10) 0.0053(10) 0.0035(10)
C6 0.0352(12) 0.0308(10) 0.0343(11) -0.0012(8) 0.0047(9) 0.0021(8)
C7 0.0525(15) 0.0263(11) 0.0449(13) -0.0067(9) 0.0100(11) -0.0007(10)
C8 0.0578(15) 0.0284(11) 0.0400(12) 0.0033(9) 0.0100(11) -0.0012(10)
C9 0.0387(11) 0.0300(11) 0.0349(11) 0.0044(9) 0.0085(9) 0.0032(9)
C10 0.0552(15) 0.0347(13) 0.0350(12) 0.0032(9) 0.0114(11) 0.0018(10)
C11 0.0477(14) 0.0358(12) 0.0358(11) 0.0002(9) 0.0093(10) 0.0032(10)
C12 0.0374(12) 0.0378(12) 0.0324(11) 0.0049(9) 0.0053(9) 0.0001(9)
C13 0.0538(14) 0.0284(11) 0.0347(11) 0.0013(9) 0.0090(10) 0.0053(10)
C14 0.0458(12) 0.0300(11) 0.0336(10) 0.0061(8) 0.0073(9) 0.0021(9)
C15 0.0415(12) 0.0364(11) 0.0320(11) 0.0029(9) 0.0066(9) 0.0024(10)
C16 0.0513(15) 0.0327(12) 0.0364(11) -0.0034(9) 0.0044(10) 0.0033(10)
C17 0.0481(14) 0.0296(12) 0.0413(12) 0.0052(9) 0.0074(10) 0.0002(10)
C18 0.0698(18) 0.0308(12) 0.0528(15) 0.0079(10) 0.0130(13) 0.0092(11)
C19 0.087(2) 0.0340(12) 0.0323(12) -0.0058(10) 0.0077(13) -0.0116(12)
C20 0.0451(12) 0.0234(10) 0.0318(10) 0.0014(8) 0.0114(9) -0.0033(9)
C21 0.0289(12) 0.0297(11) 0.0357(11) 0.0023(8) 0.0054(9) 0.0014(8)
C22 0.0365(12) 0.0245(10) 0.0353(11) 0.0022(8) 0.0071(9) -0.0019(8)
C23 0.0395(14) 0.0463(13) 0.0382(12) 0.0013(10) 0.0030(10) -0.0017(10)
C24 0.0616(17) 0.0519(15) 0.0325(12) 0.0025(11) 0.0009(12) -0.0074(12)
C25 0.0636(17) 0.0493(14) 0.0380(13) -0.0024(11) 0.0217(12) -0.0106(12)
C26 0.0406(13) 0.0462(13) 0.0462(13) -0.0012(10) 0.0176(11) -0.0068(10)
C27 0.0362(12) 0.0276(10) 0.0368(11) -0.0002(8) 0.0096(9) -0.0021(8)
C28 0.0309(12) 0.0413(12) 0.0444(13) 0.0058(10) 0.0061(10) 0.0008(9)
C29 0.0401(13) 0.0395(12) 0.0350(11) 0.0043(9) 0.0004(10) 0.0002(9)

loop_
_atom_type_symbol
_atom_type_description
_atom_type_scat_dispersion_real
_atom_type_scat_dispersion_imag
_atom_type_scat_source
C C 0.0033 0.0016 'International Tables Vol C Tables 4.2.6.8 and 6.1.1.4'
H H 0.0000 0.0000 'International Tables Vol C Tables 4.2.6.8 and 6.1.1.4'
N N 0.0061 0.0033 'International Tables Vol C Tables 4.2.6.8 and 6.1.1.4'
O O 0.0106 0.0060 'International Tables Vol C Tables 4.2.6.8 and 6.1.1.4'
S S 0.1246 0.1234 'International Tables Vol C Tables 4.2.6.8 and 6.1.1.4'

loop_
_geom_angle_atom_site_label_1
_geom_angle_atom_site_label_2
_geom_angle_atom_site_label_3
_geom_angle
O4 S1 O5 114.29(10)
O4 S1 O3 113.34(11)
O5 S1 O3 112.70(12)
O4 S1 C20 105.88(10)
O5 S1 C20 106.13(11)
O3 S1 C20 103.31(10)
C9 N1 C1 121.95(17)
C9 N1 C19 119.57(18)
C1 N1 C19 118.42(17)
C14 O1 C18 118.60(18)
C15 O2 H2O 113(3)
N1 C1 C6 118.98(17)
N1 C1 C2 121.94(18)
C6 C1 C2 119.07(18)
C3 C2 C1 119.4(2)
C3 C2 H2 119.7(14)
C1 C2 H2 120.8(14)
C2 C3 C4 121.4(2)
C2 C3 H3 120.5(14)
C4 C3 H3 118.1(14)
C5 C4 C3 119.9(2)
C5 C4 H4 120.5(15)
C3 C4 H4 119.6(15)
C4 C5 C6 120.8(2)
C4 C5 H5 121.4(16)
C6 C5 H5 117.8(16)
C5 C6 C1 119.49(19)
C5 C6 C7 122.13(19)
C1 C6 C7 118.37(19)
C8 C7 C6 120.5(2)
C8 C7 H7 120(2)
C6 C7 H7 119(2)
C7 C8 C9 121.6(2)
C7 C8 H8 118.6(14)
C9 C8 H8 119.7(14)
N1 C9 C8 118.44(19)
N1 C9 C10 119.90(19)
C8 C9 C10 121.63(19)
C11 C10 C9 123.2(2)
C11 C10 H10 119.0(15)
C9 C10 H10 117.7(15)
C10 C11 C12 126.2(2)
C10 C11 H11 118.5(17)
C12 C11 H11 115.1(17)
C17 C12 C13 118.5(2)
C17 C12 C11 123.2(2)
C13 C12 C11 118.3(2)
C14 C13 C12 120.9(2)
C14 C13 H13 121.1(15)
C12 C13 H13 118.0(15)
O1 C14 C13 126.0(2)
O1 C14 C15 113.86(19)
C13 C14 C15 120.14(19)
O2 C15 C16 119.1(2)
O2 C15 C14 121.94(19)
C16 C15 C14 118.9(2)
C15 C16 C17 121.1(2)
C15 C16 H16 119.7(16)
C17 C16 H16 119.2(16)
C16 C17 C12 120.4(2)
C16 C17 H17 116(2)
C12 C17 H17 123(2)
O1 C18 H18A 109.5
O1 C18 H18B 109.5
H18A C18 H18B 109.5
O1 C18 H18C 109.5
H18A C18 H18C 109.5
H18B C18 H18C 109.5
N1 C19 H19A 109.5
N1 C19 H19B 109.5
H19A C19 H19B 109.5
N1 C19 H19C 109.5
H19A C19 H19C 109.5
H19B C19 H19C 109.5
C21 C20 C29 119.47(19)
C21 C20 S1 121.97(17)
C29 C20 S1 118.49(16)
C20 C21 C22 121.6(2)
C20 C21 H21 119.4(17)
C22 C21 H21 119.0(17)
C21 C22 C23 122.8(2)
C21 C22 C27 118.96(19)
C23 C22 C27 118.24(19)
C24 C23 C22 121.3(2)
C24 C23 H23 123.4(17)
C22 C23 H23 115.1(17)
C23 C24 C25 119.9(2)
C23 C24 H24 118.0(15)
C25 C24 H24 122.1(14)
C26 C25 C24 120.7(2)
C26 C25 H25 117.6(19)
C24 C25 H25 121.7(19)
C25 C26 C27 120.9(2)
C25 C26 H26 119.5(17)
C27 C26 H26 119.5(17)
C26 C27 C22 118.9(2)
C26 C27 C28 122.6(2)
C22 C27 C28 118.52(18)
C29 C28 C27 121.0(2)
C29 C28 H28 117.5(15)
C27 C28 H28 121.5(15)
C28 C29 C20 120.5(2)
C28 C29 H29 127.5(17)
C20 C29 H29 111.9(16)

loop_
_geom_bond_atom_site_label_1
_geom_bond_atom_site_label_2
_geom_bond_distance
S1 O4 1.4422(16)
S1 O5 1.4438(19)
S1 O3 1.4552(19)
S1 C20 1.771(2)
N1 C9 1.351(3)
N1 C1 1.392(3)
N1 C19 1.484(3)
O1 C14 1.365(3)
O1 C18 1.412(3)
O2 C15 1.345(3)
O2 H2O 0.82(4)
C1 C6 1.407(3)
C1 C2 1.412(3)
C2 C3 1.372(3)
C2 H2 0.95(2)
C3 C4 1.397(4)
C3 H3 0.94(2)
C4 C5 1.355(4)
C4 H4 0.94(3)
C5 C6 1.406(3)
C5 H5 0.93(3)
C6 C7 1.407(3)
C7 C8 1.339(3)
C7 H7 0.94(3)
C8 C9 1.405(3)
C8 H8 0.91(2)
C9 C10 1.449(3)
C10 C11 1.329(3)
C10 H10 1.00(3)
C11 C12 1.460(3)
C11 H11 1.02(3)
C12 C17 1.390(3)
C12 C13 1.397(3)
C13 C14 1.376(3)
C13 H13 0.92(2)
C14 C15 1.401(3)
C15 C16 1.377(3)
C16 C17 1.382(3)
C16 H16 0.95(3)
C17 H17 0.91(3)
C18 H18A 0.9600
C18 H18B 0.9600
C18 H18C 0.9600
C19 H19A 0.9600
C19 H19B 0.9600
C19 H19C 0.9600
C20 C21 1.364(3)
C20 C29 1.419(3)
C21 C22 1.405(3)
C21 H21 0.83(3)
C22 C23 1.409(3)
C22 C27 1.419(3)
C23 C24 1.368(3)
C23 H23 0.95(3)
C24 C25 1.392(4)
C24 H24 0.98(3)
C25 C26 1.355(4)
C25 H25 0.88(3)
C26 C27 1.413(3)
C26 H26 0.95(3)
C27 C28 1.421(3)
C28 C29 1.357(3)
C28 H28 1.03(3)
C29 H29 1.05(3)

loop_
_geom_hbond_atom_site_label_D
_geom_hbond_atom_site_label_H
_geom_hbond_atom_site_label_A
_geom_hbond_distance_DH
_geom_hbond_distance_HA
_geom_hbond_distance_DA
_geom_hbond_angle_DHA
O2 H2O O1 0.82(4) 2.28(4) 2.667(2) 109(3)
O2 H2O O3 0.82(4) 1.90(4) 2.664(2) 155(4)
